data_4020155
loop_
_publ_author_name
'Yun Ma'
'Emil Lobkovsky'
'David B. Collum'

_journal_name_full 'Journal of Organic Chemistry'
_journal_page_first 2335
_journal_page_last 2337
_journal_paper_doi 10.1021/jo0480895
_journal_volume 70
_journal_year 2005
_chemical_formula_sum 'C21 H36 Cl N'
_chemical_formula_weight 337.96
_space_group_IT_number 2
_symmetry_cell_setting triclinic
_symmetry_space_group_name_Hall '-P 1'
_symmetry_space_group_name_H-M 'P -1'
_atom_sites_solution_hydrogens difmap
_atom_sites_solution_primary direct
_atom_sites_solution_secondary difmap
_cell_angle_alpha 107.587(2)
_cell_angle_beta 113.209(3)
_cell_angle_gamma 90.358(3)
_cell_formula_units_Z 4
_cell_length_a 12.3939(13)
_cell_length_b 13.7953(14)
_cell_length_c 14.2655(15)
_cell_measurement_reflns_used ?
_cell_measurement_temperature 173(2)
_cell_measurement_theta_max ?
_cell_measurement_theta_min ?
_cell_volume 2114.9(4)
_diffrn_ambient_temperature 173(2)
_diffrn_detector_area_resol_mean ?
_diffrn_measurement_device_type 'Bruker 1K CCD'
_diffrn_measurement_method '0.3 deg. Phi & omega scans'
_diffrn_radiation_monochromator graphite
_diffrn_radiation_source 'fine-focus sealed tube'
_diffrn_radiation_type MoK\a
_diffrn_radiation_wavelength 0.71073
_diffrn_reflns_av_R_equivalents 0.0314
_diffrn_reflns_av_sigmaI/netI 0.0559
_diffrn_reflns_limit_h_max 17
_diffrn_reflns_limit_h_min -15
_diffrn_reflns_limit_k_max 18
_diffrn_reflns_limit_k_min -18
_diffrn_reflns_limit_l_max 19
_diffrn_reflns_limit_l_min -19
_diffrn_reflns_number 17996
_diffrn_reflns_theta_max 29.91
_diffrn_reflns_theta_min 1.65
_diffrn_standards_decay_% ?
_diffrn_standards_interval_count ?
_diffrn_standards_interval_time ?
_diffrn_standards_number ?
_exptl_absorpt_coefficient_mu 0.182
_exptl_absorpt_correction_T_max 0.9732
_exptl_absorpt_correction_T_min 0.886262
_exptl_absorpt_correction_type SADABS
_exptl_absorpt_process_details ?
_exptl_crystal_colour colorless
_exptl_crystal_density_diffrn 1.061
_exptl_crystal_density_meas ?
_exptl_crystal_density_method 'not measured'
_exptl_crystal_description block
_exptl_crystal_F_000 744
_exptl_crystal_size_max 0.50
_exptl_crystal_size_mid 0.25
_exptl_crystal_size_min 0.15
_refine_ls_extinction_coef ?
_refine_ls_extinction_method none
_refine_ls_goodness_of_fit_ref 1.019
_refine_ls_hydrogen_treatment isotropic
_refine_ls_matrix_type full
_refine_ls_number_parameters 703
_refine_ls_number_reflns 8713
_refine_ls_number_restraints 0
_refine_ls_restrained_S_all 1.019
_refine_ls_R_factor_all 0.0857
_refine_ls_R_factor_gt 0.0518
_refine_ls_shift/su_max 0.116
_refine_ls_shift/su_mean 0.010
_refine_ls_structure_factor_coef Fsqd
_refine_ls_weighting_details 'calc w=1/[\s^2^(Fo^2^)+(0.0621P)^2^+0.1791P] where P=(Fo^2^+2Fc^2^)/3'
_refine_ls_weighting_scheme calc
_refine_ls_wR_factor_gt 0.1097
_refine_ls_wR_factor_ref 0.1223
_reflns_number_gt 6102
_reflns_number_total 8713
_reflns_threshold_expression >2sigma(I)
_cod_database_code 4020155

loop_
_symmetry_equiv_pos_as_xyz
'x, y, z'
'-x, -y, -z'

loop_
_atom_site_label
_atom_site_type_symbol
_atom_site_fract_x
_atom_site_fract_y
_atom_site_fract_z
_atom_site_U_iso_or_equiv
_atom_site_adp_type
_atom_site_occupancy
_atom_site_symmetry_multiplicity
_atom_site_calc_flag
_atom_site_refinement_flags
_atom_site_disorder_assembly
_atom_site_disorder_group
Cl1 Cl 0.47648(4) 1.07377(4) -0.12202(4) 0.02886(14) Uani 1 1 d . . .
Cl2 Cl 1.04730(4) 0.90123(4) -0.41232(4) 0.02863(14) Uani 1 1 d . . .
N1 N 1.19339(15) 1.02775(13) -0.48178(12) 0.0207(4) Uani 1 1 d . . .
H1NB H 1.1604(18) 0.9760(16) -0.4726(16) 0.028(5) Uiso 1 1 d . . .
H1NA H 1.135(2) 1.0556(17) -0.5202(18) 0.036(7) Uiso 1 1 d . . .
C1 C 1.26541(17) 0.98470(15) -0.54642(14) 0.0224(4) Uani 1 1 d . . .
C2 C 1.36857(19) 0.93935(18) -0.48050(19) 0.0308(5) Uani 1 1 d . . .
H2A H 1.4177(19) 0.9216(16) -0.5199(16) 0.034(6) Uiso 1 1 d . . .
H2B H 1.4133(19) 0.9932(17) -0.4105(18) 0.034(6) Uiso 1 1 d . . .
C3 C 1.3324(2) 0.84092(18) -0.46527(18) 0.0337(5) Uani 1 1 d . . .
H3A H 1.405(2) 0.8216(16) -0.4221(17) 0.035(6) Uiso 1 1 d . . .
H3B H 1.2857(19) 0.8581(16) -0.4238(17) 0.034(6) Uiso 1 1 d . . .
C4 C 1.2616(2) 0.75860(17) -0.57486(18) 0.0335(5) Uani 1 1 d . . .
H4 H 1.310(2) 0.7514(17) -0.6153(18) 0.041(6) Uiso 1 1 d . . .
C5 C 1.1507(2) 0.80013(16) -0.63467(17) 0.0292(5) Uani 1 1 d . . .
H5B H 1.1019(17) 0.8111(15) -0.5946(16) 0.026(5) Uiso 1 1 d . . .
H5A H 1.1056(19) 0.7531(17) -0.7048(18) 0.038(6) Uiso 1 1 d . . .
C6 C 1.1806(2) 0.90086(16) -0.64980(15) 0.0248(5) Uani 1 1 d . . .
H6A H 1.2212(18) 0.8858(15) -0.6989(16) 0.029(5) Uiso 1 1 d . . .
H6B H 1.1080(18) 0.9281(15) -0.6817(15) 0.020(5) Uiso 1 1 d . . .
C7 C 1.2521(2) 1.10273(17) -0.36744(15) 0.0294(5) Uani 1 1 d . . .
H7A H 1.1890(19) 1.1093(15) -0.3437(16) 0.030(5) Uiso 1 1 d . . .
H7B H 1.313(2) 1.0705(17) -0.3254(18) 0.035(6) Uiso 1 1 d . . .
C8 C 1.30184(19) 1.20729(16) -0.35649(15) 0.0287(5) Uani 1 1 d . . .
C9 C 1.2284(2) 1.27375(18) -0.39848(18) 0.0363(6) Uani 1 1 d . . .
H9 H 1.150(2) 1.2524(18) -0.4322(18) 0.039(7) Uiso 1 1 d . . .
C10 C 1.2761(3) 1.3699(2) -0.3862(2) 0.0462(7) Uani 1 1 d . . .
H10 H 1.227(2) 1.414(2) -0.413(2) 0.056(8) Uiso 1 1 d . . .
C11 C 1.3969(3) 1.4018(2) -0.3312(2) 0.0523(7) Uani 1 1 d . . .
H11 H 1.431(2) 1.472(2) -0.318(2) 0.057(7) Uiso 1 1 d . . .
C12 C 1.4699(3) 1.3377(2) -0.2874(2) 0.0488(7) Uani 1 1 d . . .
H12 H 1.555(3) 1.358(2) -0.250(2) 0.064(8) Uiso 1 1 d . . .
C13 C 1.4234(2) 1.24063(19) -0.29963(17) 0.0373(6) Uani 1 1 d . . .
H13 H 1.476(2) 1.1923(19) -0.2713(19) 0.050(7) Uiso 1 1 d . . .
C14 C 1.31369(18) 1.07006(17) -0.57457(16) 0.0254(5) Uani 1 1 d . . .
H14B H 1.3565(18) 1.0341(15) -0.6173(16) 0.029(5) Uiso 1 1 d . . .
H14A H 1.370(2) 1.1214(17) -0.5084(18) 0.037(6) Uiso 1 1 d . . .
C15 C 1.22546(19) 1.12469(16) -0.64196(17) 0.0265(5) Uani 1 1 d . . .
H15B H 1.1678(17) 1.1511(14) -0.6103(15) 0.022(5) Uiso 1 1 d . . .
H15A H 1.1779(19) 1.0794(17) -0.7150(18) 0.037(6) Uiso 1 1 d . . .
C16 C 1.2877(2) 1.21587(17) -0.64943(18) 0.0327(5) Uani 1 1 d . . .
H15B H 1.336(2) 1.2590(17) -0.5769(19) 0.038(6) Uiso 1 1 d . . .
H16A H 1.3406(18) 1.1925(16) -0.6849(16) 0.033(6) Uiso 1 1 d . . .
C17 C 1.2032(3) 1.2781(2) -0.7072(2) 0.0489(7) Uani 1 1 d . . .
H17A H 1.156(2) 1.3091(18) -0.6692(19) 0.049(7) Uiso 1 1 d . . .
H17C H 1.145(2) 1.236(2) -0.783(2) 0.057(8) Uiso 1 1 d . . .
H17C H 1.244(2) 1.336(2) -0.710(2) 0.070(9) Uiso 1 1 d . . .
C18 C 1.2373(2) 0.64918(18) -0.5703(2) 0.0441(6) Uani 1 1 d . . .
C19 C 1.1756(4) 0.5735(2) -0.6847(3) 0.0657(10) Uani 1 1 d . . .
H19C H 1.172(2) 0.505(2) -0.681(2) 0.059(8) Uiso 1 1 d . . .
H19B H 1.217(3) 0.571(3) -0.726(3) 0.096(11) Uiso 1 1 d . . .
H19A H 1.095(4) 0.591(3) -0.730(4) 0.147(19) Uiso 1 1 d . . .
C20 C 1.3560(4) 0.6140(3) -0.5146(5) 0.0881(13) Uani 1 1 d . . .
H20C H 1.370(4) 0.647(3) -0.445(3) 0.111(17) Uiso 1 1 d . . .
H20B H 1.343(3) 0.542(3) -0.522(3) 0.087(10) Uiso 1 1 d . . .
H20A H 1.409(4) 0.621(4) -0.554(4) 0.17(2) Uiso 1 1 d . . .
C21 C 1.1589(5) 0.6478(3) -0.5114(4) 0.0746(12) Uani 1 1 d . . .
H21C H 1.188(2) 0.692(2) -0.445(2) 0.061(9) Uiso 1 1 d . . .
H21B H 1.150(2) 0.579(2) -0.509(2) 0.071(9) Uiso 1 1 d . . .
H21A H 1.081(4) 0.670(3) -0.547(3) 0.128(18) Uiso 1 1 d . . .
N1' N 0.30335(15) 0.95361(13) -0.07093(12) 0.0193(4) Uani 1 1 d . . .
H1ND H 0.345(2) 1.0059(17) -0.0703(17) 0.036(6) Uiso 1 1 d . . .
H1NC H 0.355(2) 0.9313(17) -0.0214(17) 0.032(6) Uiso 1 1 d . . .
C1' C 0.20475(17) 0.99306(14) -0.03677(14) 0.0207(4) Uani 1 1 d . . .
C2' C 0.11954(18) 1.03767(16) -0.11870(16) 0.0238(4) Uani 1 1 d . . .
H2D H 0.0888(16) 0.9858(14) -0.1906(15) 0.018(5) Uiso 1 1 d . . .
H2D H 0.0562(17) 1.0523(15) -0.0969(15) 0.025(5) Uiso 1 1 d . . .
C3' C 0.1712(2) 1.13784(16) -0.11980(15) 0.0246(4) Uani 1 1 d . . .
H3C H 0.237(2) 1.1274(16) -0.1424(17) 0.038(6) Uiso 1 1 d . . .
H3D H 0.1094(19) 1.1611(16) -0.1712(17) 0.031(6) Uiso 1 1 d . . .
C4' C 0.22061(18) 1.22010(15) -0.00720(15) 0.0248(4) Uani 1 1 d . . .
H4' H 0.1578(18) 1.2269(15) 0.0181(15) 0.028(5) Uiso 1 1 d . . .
C5' C 0.31656(19) 1.17741(16) 0.07010(15) 0.0262(5) Uani 1 1 d . . .
H5C H 0.3503(18) 1.2269(16) 0.1459(17) 0.029(5) Uiso 1 1 d . . .
H5D H 0.3809(17) 1.1656(14) 0.0482(15) 0.022(5) Uiso 1 1 d . . .
C6' C 0.2667(2) 1.07715(15) 0.07345(15) 0.0244(4) Uani 1 1 d . . .
H6D H 0.2077(17) 1.0922(14) 0.1036(15) 0.022(5) Uiso 1 1 d . . .
H6C H 0.3301(18) 1.0514(15) 0.1226(15) 0.021(5) Uiso 1 1 d . . .
C7' C 0.2739(2) 0.87209(15) -0.17929(15) 0.0235(4) Uani 1 1 d . . .
H7D H 0.2117(18) 0.8911(15) -0.2334(16) 0.023(5) Uiso 1 1 d . . .
H7C H 0.3427(18) 0.8769(15) -0.1907(16) 0.027(5) Uiso 1 1 d . . .
C8' C 0.24330(19) 0.76313(15) -0.18765(15) 0.0254(5) Uani 1 1 d . . .
C9' C 0.3257(2) 0.71285(18) -0.1291(2) 0.0384(6) Uani 1 1 d . . .
H9' H 0.402(2) 0.7487(19) -0.079(2) 0.052(8) Uiso 1 1 d . . .
C10' C 0.2981(3) 0.6110(2) -0.1424(2) 0.0513(7) Uani 1 1 d . . .
H10' H 0.355(2) 0.577(2) -0.104(2) 0.058(8) Uiso 1 1 d . . .
C11' C 0.1876(3) 0.5581(2) -0.2158(2) 0.0543(8) Uani 1 1 d . . .
H11' H 0.175(3) 0.493(2) -0.223(2) 0.077(10) Uiso 1 1 d . . .
C12' C 0.1047(3) 0.6069(2) -0.2753(2) 0.0507(7) Uani 1 1 d . . .
H12' H 0.027(2) 0.570(2) -0.327(2) 0.055(8) Uiso 1 1 d . . .
C13' C 0.1321(2) 0.70903(18) -0.26140(17) 0.0356(6) Uani 1 1 d . . .
H13' H 0.077(2) 0.7466(18) -0.3014(19) 0.048(7) Uiso 1 1 d . . .
C14' C 0.13668(19) 0.90411(16) -0.02961(17) 0.0259(5) Uani 1 1 d . . .
H14D H 0.0955(18) 0.8553(16) -0.1009(17) 0.026(5) Uiso 1 1 d . . .
H14C H 0.0736(18) 0.9363(15) -0.0096(16) 0.031(6) Uiso 1 1 d . . .
C15' C 0.2055(2) 0.84981(16) 0.04936(17) 0.0279(5) Uani 1 1 d . . .
H15D H 0.2325(19) 0.8965(17) 0.1237(18) 0.038(6) Uiso 1 1 d . . .
H15C H 0.2761(19) 0.8307(16) 0.0407(16) 0.031(6) Uiso 1 1 d . . .
C16' C 0.1319(2) 0.75430(19) 0.0362(2) 0.0411(6) Uani 1 1 d . . .
H16D H 0.065(2) 0.7769(19) 0.055(2) 0.060(8) Uiso 1 1 d . . .
H16C H 0.093(2) 0.7140(19) -0.038(2) 0.049(7) Uiso 1 1 d . . .
C17' C 0.2031(3) 0.6896(2) 0.1004(2) 0.0460(7) Uani 1 1 d . . .
H17F H 0.152(3) 0.631(2) 0.088(2) 0.071(9) Uiso 1 1 d . . .
H17E H 0.262(2) 0.6663(19) 0.074(2) 0.059(8) Uiso 1 1 d . . .
H17D H 0.242(3) 0.727(2) 0.178(3) 0.079(10) Uiso 1 1 d . . .
C18' C 0.2576(2) 1.32872(16) -0.00615(16) 0.0307(5) Uani 1 1 d . . .
C19' C 0.3180(5) 1.4016(2) 0.1089(2) 0.0828(14) Uani 1 1 d . . .
H19F H 0.277(3) 1.406(2) 0.149(2) 0.062(9) Uiso 1 1 d . . .
H19E H 0.325(2) 1.468(2) 0.109(2) 0.069(9) Uiso 1 1 d . . .
H19D H 0.386(4) 1.382(3) 0.164(4) 0.149(18) Uiso 1 1 d . . .
C20' C 0.3428(3) 1.3262(2) -0.0604(3) 0.0561(8) Uani 1 1 d . . .
H20E H 0.368(2) 1.397(2) -0.0471(19) 0.048(7) Uiso 1 1 d . . .
H20D H 0.407(3) 1.297(3) -0.030(3) 0.102(14) Uiso 1 1 d . . .
H20F H 0.298(4) 1.290(3) -0.140(4) 0.149(18) Uiso 1 1 d . . .
C21` C 0.1488(3) 1.3706(3) -0.0661(4) 0.0627(9) Uani 1 1 d . . .
H21F H 0.166(2) 1.440(2) -0.063(2) 0.061(8) Uiso 1 1 d . . .
H21E H 0.104(3) 1.328(3) -0.140(3) 0.083(12) Uiso 1 1 d . . .
H21D H 0.092(4) 1.372(3) -0.032(3) 0.134(16) Uiso 1 1 d . . .
